data_2202987
loop_
_publ_author_name
'Zou, Ru-Yi'
'Xu, Feng-Bo'
'Li, Qing-Shan'
'Zhang, Zheng-Zhi'

_publ_section_title
;
 3,3'-(1,4-Naphthalenedimethylene)bis(1-ethylimidazolium) diiodide
 methanol solvate
;
_journal_issue 10
_journal_name_full 'Acta Crystallographica Section E'
_journal_page_first o1451
_journal_page_last o1452
_journal_paper_doi 10.1107/S1600536803016933
_journal_volume 59
_journal_year 2003
_chemical_formula_iupac 'C22 H26 N4 2+, 2I 1-, C H4 O'
_chemical_formula_moiety 'C22 H26 N4 2+, 2I 1-, C H4 O'
_chemical_formula_sum 'C23 H30 I2 N4 O'
_chemical_formula_weight 632.31
_chemical_name_systematic
;
3,3'-(1,4-Naphthalenedimethylene)bis(1-ethylimidazolium)
diiodide methanol solvate
;
_space_group_IT_number 2
_symmetry_cell_setting triclinic
_symmetry_space_group_name_Hall '-P 1'
_symmetry_space_group_name_H-M 'P -1'
_atom_sites_solution_hydrogens geom
_atom_sites_solution_primary direct
_atom_sites_solution_secondary difmap
_audit_creation_method SHELXL-97
_cell_angle_alpha 98.340(11)
_cell_angle_beta 104.132(12)
_cell_angle_gamma 105.691(12)
_cell_formula_units_Z 2
_cell_length_a 9.959(5)
_cell_length_b 10.770(5)
_cell_length_c 13.407(7)
_cell_measurement_reflns_used 715
_cell_measurement_temperature 293(2)
_cell_measurement_theta_max 22.76
_cell_measurement_theta_min 3.11
_cell_volume 1307.8(11)
_computing_cell_refinement SMART
_computing_data_collection 'SMART (Bruker, 1998)'
_computing_data_reduction 'SAINT (Bruker, 1998)'
_computing_molecular_graphics 'SHELXTL (Bruker, 1997)'
_computing_publication_material SHELXTL
_computing_structure_refinement 'SHELXL97 (Sheldrick, 1997)'
_computing_structure_solution 'SHELXS97 (Sheldrick, 1997)'
_diffrn_ambient_temperature 293(2)
_diffrn_measured_fraction_theta_full 0.963
_diffrn_measured_fraction_theta_max 0.993
_diffrn_measurement_device_type 'Bruker SMART CCD area-detector'
_diffrn_measurement_method '\f and \w'
_diffrn_radiation_monochromator graphite
_diffrn_radiation_source 'fine-focus sealed tube'
_diffrn_radiation_type MoK\a
_diffrn_radiation_wavelength 0.71073
_diffrn_reflns_av_R_equivalents 0.0590
_diffrn_reflns_av_sigmaI/netI 0.1321
_diffrn_reflns_limit_h_max 11
_diffrn_reflns_limit_h_min -11
_diffrn_reflns_limit_k_max 12
_diffrn_reflns_limit_k_min -12
_diffrn_reflns_limit_l_max 8
_diffrn_reflns_limit_l_min -15
_diffrn_reflns_number 6446
_diffrn_reflns_theta_full 25.00
_diffrn_reflns_theta_max 25.00
_diffrn_reflns_theta_min 2.22
_diffrn_standards_decay_% 0
_diffrn_standards_interval_count 0
_diffrn_standards_interval_time 0
_diffrn_standards_number 0
_exptl_absorpt_coefficient_mu 2.425
_exptl_absorpt_correction_T_max 0.712
_exptl_absorpt_correction_T_min 0.608
_exptl_absorpt_correction_type multi-scan
_exptl_absorpt_process_details '(SADABS; Sheldrick, 1996)'
_exptl_crystal_colour yellow
_exptl_crystal_density_diffrn 1.606
_exptl_crystal_density_method 'not measured'
_exptl_crystal_description block
_exptl_crystal_F_000 620
_exptl_crystal_size_max 0.20
_exptl_crystal_size_mid 0.18
_exptl_crystal_size_min 0.14
_refine_diff_density_max 1.733
_refine_diff_density_min -0.754
_refine_ls_extinction_method none
_refine_ls_goodness_of_fit_ref 0.953
_refine_ls_hydrogen_treatment constr
_refine_ls_matrix_type full
_refine_ls_number_parameters 276
_refine_ls_number_reflns 4417
_refine_ls_number_restraints 241
_refine_ls_restrained_S_all 0.939
_refine_ls_R_factor_all 0.1215
_refine_ls_R_factor_gt 0.0681
_refine_ls_shift/su_max 0.001
_refine_ls_shift/su_mean 0.000
_refine_ls_structure_factor_coef Fsqd
_refine_ls_weighting_details 'calc w = 1/[\s^2^(Fo^2^)+(0.0555P)^2^] where P = (Fo^2^+2Fc^2^)/3'
_refine_ls_weighting_scheme calc
_refine_ls_wR_factor_gt 0.1537
_refine_ls_wR_factor_ref 0.1843
_reflns_number_gt 2512
_reflns_number_total 4417
_reflns_threshold_expression I>2\s(I)
_cod_data_source_file ww6102.cif
_cod_data_source_block I
_cod_depositor_comments
;
The following automatic conversions were performed:
'_symmetry_cell_setting' value 'Triclinic' changed to 'triclinic'
according to '/home/saulius/struct/CIF-dictionaries/cif_core.dic'
dictionary named 'cif_core.dic' version 2.4.1 from 2010-06-29.

Automatic conversion script
Id: cif_fix_enum 1527 2010-12-29 10:47:43Z saulius 

The following automatic conversions were performed:

'_symmetry_cell_setting' value 'Triclinic' changed to 'triclinic'
according to /home/saulius/struct/CIF-dictionaries/cif_core.dic
dictionary named 'cif_core.dic' version 2.4.1 from 2010-06-29.

Automatic conversion script
Id: cif_fix_values 1715 2011-07-08 13:25:40Z adriana 
;
_cod_original_cell_volume 1307.7(11)
_cod_database_code 2202987
_cod_database_fobs_code 2202987

loop_
_symmetry_equiv_pos_as_xyz
'x, y, z'
'-x, -y, -z'

loop_
_atom_site_label
_atom_site_fract_x
_atom_site_fract_y
_atom_site_fract_z
_atom_site_U_iso_or_equiv
_atom_site_adp_type
_atom_site_calc_flag
_atom_site_refinement_flags
_atom_site_occupancy
_atom_site_disorder_assembly
_atom_site_disorder_group
_atom_site_type_symbol
I1 0.16861(7) 0.81874(7) 0.57397(6) 0.0686(3) Uani d . 1 . . I
I2 0.62724(10) 0.49949(8) 0.84818(7) 0.0893(3) Uani d . 1 . . I
N1 0.8550(11) 0.6547(8) 1.1925(7) 0.072(2) Uani d . 1 . . N
N2 0.7439(8) 0.7999(7) 1.1957(6) 0.0537(19) Uani d . 1 . . N
N3 0.6662(8) 0.8846(7) 0.6809(6) 0.0504(18) Uani d . 1 . . N
N4 0.7472(8) 0.7349(8) 0.6179(7) 0.060(2) Uani d . 1 . . N
C1 0.849(2) 0.4420(16) 1.2211(15) 0.144(6) Uani d DU 1 . . C
H1A 0.9251 0.4565 1.2855 0.215 Uiso calc R 1 . . H
H1B 0.8240 0.3530 1.1814 0.215 Uiso calc R 1 . . H
H1C 0.7645 0.4554 1.2372 0.215 Uiso calc R 1 . . H
C2 0.9020(18) 0.5389(14) 1.1561(13) 0.111(4) Uani d DU 1 . . C
H2A 1.0073 0.5644 1.1709 0.134 Uiso calc R 1 . . H
H2B 0.8563 0.5014 1.0810 0.134 Uiso calc R 1 . . H
C3 0.9239(14) 0.7481(12) 1.2874(10) 0.082(3) Uani d U 1 . . C
H3 1.0043 0.7478 1.3400 0.099 Uiso calc R 1 . . H
C4 0.8564(13) 0.8361(11) 1.2899(9) 0.076(3) Uani d U 1 . . C
H4 0.8793 0.9095 1.3445 0.092 Uiso calc R 1 . . H
C5 0.7455(11) 0.6897(10) 1.1401(8) 0.061(3) Uani d U 1 . . C
H5 0.6801 0.6437 1.0744 0.073 Uiso calc R 1 . . H
C6 0.6363(10) 0.8686(9) 1.1628(8) 0.053(2) Uani d U 1 . . C
H6A 0.6636 0.9520 1.2132 0.064 Uiso calc R 1 . . H
H6B 0.5409 0.8149 1.1630 0.064 Uiso calc R 1 . . H
C7 0.6272(9) 0.8944(9) 1.0544(8) 0.0498(18) Uani d U 1 . . C
C8 0.7456(9) 0.9917(8) 1.0357(7) 0.0461(17) Uani d U 1 . . C
C9 0.8724(9) 1.0718(9) 1.1193(8) 0.052(2) Uani d U 1 . . C
H9 0.8805 1.0625 1.1882 0.063 Uiso calc R 1 . . H
C10 0.9804(11) 1.1606(10) 1.0990(9) 0.061(2) Uani d U 1 . . C
H10 1.0639 1.2107 1.1537 0.073 Uiso calc R 1 . . H
C11 0.9679(11) 1.1780(10) 0.9961(8) 0.061(2) Uani d U 1 . . C
H11 1.0424 1.2407 0.9830 0.074 Uiso calc R 1 . . H
C12 0.8461(11) 1.1030(9) 0.9143(9) 0.062(2) Uani d U 1 . . C
H12 0.8403 1.1155 0.8463 0.075 Uiso calc R 1 . . H
C13 0.7329(9) 1.0104(9) 0.9299(7) 0.0486(18) Uani d U 1 . . C
C14 0.6028(9) 0.9339(9) 0.8482(7) 0.0503(19) Uani d U 1 . . C
C15 0.4910(10) 0.8454(9) 0.8687(8) 0.056(2) Uani d U 1 . . C
H15 0.4057 0.7980 0.8146 0.067 Uiso calc R 1 . . H
C16 0.5061(10) 0.8266(10) 0.9715(8) 0.056(2) Uani d U 1 . . C
H16 0.4298 0.7650 0.9838 0.067 Uiso calc R 1 . . H
C17 0.5816(10) 0.9496(10) 0.7354(8) 0.056(2) Uani d U 1 . . C
H17A 0.4787 0.9119 0.6964 0.068 Uiso calc R 1 . . H
H17B 0.6114 1.0431 0.7355 0.068 Uiso calc R 1 . . H
C18 0.7447(11) 0.9366(11) 0.6173(9) 0.069(3) Uani d U 1 . . C
H18 0.7602 1.0212 0.6047 0.083 Uiso calc R 1 . . H
C19 0.7944(11) 0.8452(11) 0.5772(9) 0.068(3) Uani d U 1 . . C
H19 0.8503 0.8529 0.5307 0.081 Uiso calc R 1 . . H
C20 0.6700(10) 0.7636(9) 0.6802(8) 0.054(2) Uani d U 1 . . C
H20 0.6256 0.7072 0.7174 0.065 Uiso calc R 1 . . H
C21 0.7810(13) 0.6104(11) 0.5969(10) 0.079(3) Uani d U 1 . . C
H21A 0.7457 0.5543 0.6416 0.094 Uiso calc R 1 . . H
H21B 0.8861 0.6300 0.6150 0.094 Uiso calc R 1 . . H
C22 0.7126(19) 0.5368(16) 0.4828(14) 0.123(5) Uani d U 1 . . C
H22A 0.6174 0.5452 0.4572 0.184 Uiso calc R 1 . . H
H22B 0.7040 0.4449 0.4773 0.184 Uiso calc R 1 . . H
H22C 0.7729 0.5734 0.4415 0.184 Uiso calc R 1 . . H
C23 0.4375(18) 0.7814(16) 0.3996(14) 0.125(5) Uani d U 1 . . C
H23A 0.5212 0.8284 0.3810 0.188 Uiso calc R 1 . . H
H23B 0.4491 0.7006 0.4166 0.188 Uiso calc R 1 . . H
H23C 0.4286 0.8354 0.4597 0.188 Uiso calc R 1 . . H
O1 0.3075(13) 0.7512(12) 0.3115(9) 0.124(3) Uani d . 1 . . O
H1 0.3139 0.7030 0.2608 0.185 Uiso calc R 1 . . H

loop_
_atom_site_aniso_label
_atom_site_aniso_U_11
_atom_site_aniso_U_22
_atom_site_aniso_U_33
_atom_site_aniso_U_12
_atom_site_aniso_U_13
_atom_site_aniso_U_23
I1 0.0571(4) 0.0788(5) 0.0573(4) 0.0159(3) 0.0053(3) 0.0082(3)
I2 0.1182(7) 0.0630(5) 0.0769(6) 0.0082(4) 0.0337(5) 0.0173(4)
N1 0.096(6) 0.059(5) 0.058(5) 0.041(5) 0.002(5) 0.012(5)
N2 0.063(5) 0.048(5) 0.053(5) 0.019(4) 0.017(4) 0.020(4)
N3 0.048(4) 0.051(5) 0.044(4) 0.015(4) 0.002(4) 0.006(4)
N4 0.051(4) 0.065(5) 0.064(5) 0.021(4) 0.017(4) 0.012(4)
C1 0.158(9) 0.120(8) 0.148(9) 0.039(7) 0.042(7) 0.031(7)
C2 0.127(8) 0.105(7) 0.104(8) 0.048(6) 0.021(6) 0.031(6)
C3 0.092(6) 0.074(6) 0.069(5) 0.026(5) -0.001(5) 0.020(5)
C4 0.087(6) 0.068(5) 0.065(5) 0.025(5) 0.006(5) 0.014(5)
C5 0.074(6) 0.052(5) 0.054(5) 0.021(4) 0.010(5) 0.020(4)
C6 0.056(4) 0.051(4) 0.056(4) 0.020(4) 0.021(4) 0.009(4)
C7 0.045(3) 0.050(4) 0.057(4) 0.015(3) 0.021(3) 0.010(3)
C8 0.045(3) 0.046(3) 0.052(4) 0.023(3) 0.015(3) 0.011(3)
C9 0.049(4) 0.054(4) 0.052(4) 0.018(3) 0.008(3) 0.015(3)
C10 0.051(4) 0.062(4) 0.062(4) 0.009(4) 0.014(4) 0.010(4)
C11 0.052(4) 0.062(4) 0.065(4) 0.009(4) 0.015(4) 0.020(4)
C12 0.062(4) 0.059(4) 0.064(4) 0.013(4) 0.018(4) 0.019(4)
C13 0.043(3) 0.050(4) 0.056(4) 0.020(3) 0.015(3) 0.013(3)
C14 0.046(3) 0.051(4) 0.055(4) 0.018(3) 0.013(3) 0.015(3)
C15 0.042(4) 0.062(4) 0.060(4) 0.016(3) 0.010(3) 0.011(4)
C16 0.045(4) 0.055(4) 0.062(4) 0.008(3) 0.014(4) 0.014(4)
C17 0.049(4) 0.065(5) 0.054(4) 0.020(4) 0.014(4) 0.011(4)
C18 0.065(5) 0.070(5) 0.073(5) 0.018(4) 0.021(4) 0.027(5)
C19 0.066(5) 0.072(5) 0.071(5) 0.019(4) 0.029(4) 0.026(5)
C20 0.050(5) 0.057(5) 0.059(5) 0.017(4) 0.017(4) 0.025(4)
C21 0.082(6) 0.078(6) 0.084(6) 0.032(5) 0.029(5) 0.024(5)
C22 0.132(8) 0.114(8) 0.121(8) 0.052(6) 0.026(7) 0.015(7)
C23 0.132(9) 0.127(9) 0.112(9) 0.049(7) 0.017(7) 0.030(7)
O1 0.132(8) 0.115(9) 0.106(8) 0.046(7) 0.002(7) 0.015(7)

loop_
_atom_type_symbol
_atom_type_description
_atom_type_scat_dispersion_real
_atom_type_scat_dispersion_imag
_atom_type_scat_source
C C 0.0033 0.0016 'International Tables Vol C Tables 4.2.6.8 and 6.1.1.4'
H H 0.0000 0.0000 'International Tables Vol C Tables 4.2.6.8 and 6.1.1.4'
N N 0.0061 0.0033 'International Tables Vol C Tables 4.2.6.8 and 6.1.1.4'
O O 0.0106 0.0060 'International Tables Vol C Tables 4.2.6.8 and 6.1.1.4'
I I -0.4742 1.8119 'International Tables Vol C Tables 4.2.6.8 and 6.1.1.4'

loop_
_geom_angle_atom_site_label_1
_geom_angle_atom_site_label_2
_geom_angle_atom_site_label_3
_geom_angle
C5 N1 C3 107.3(9)
C5 N1 C2 127.2(11)
C3 N1 C2 125.4(11)
C5 N2 C4 108.2(8)
C5 N2 C6 124.7(9)
C4 N2 C6 127.1(9)
C20 N3 C18 108.5(8)
C20 N3 C17 125.3(8)
C18 N3 C17 126.1(8)
C20 N4 C19 107.6(8)
C20 N4 C21 126.6(9)
C19 N4 C21 125.8(9)
C2 C1 H1A 109.5
C2 C1 H1B 109.5
H1A C1 H1B 109.5
C2 C1 H1C 109.5
H1A C1 H1C 109.5
H1B C1 H1C 109.5
N1 C2 C1 102.7(12)
N1 C2 H2A 111.2
C1 C2 H2A 111.2
N1 C2 H2B 111.2
C1 C2 H2B 111.2
H2A C2 H2B 109.1
C4 C3 N1 108.2(11)
C4 C3 H3 125.9
N1 C3 H3 125.9
C3 C4 N2 107.1(11)
C3 C4 H4 126.4
N2 C4 H4 126.4
N2 C5 N1 109.1(9)
N2 C5 H5 125.4
N1 C5 H5 125.4
N2 C6 C7 111.8(7)
N2 C6 H6A 109.3
C7 C6 H6A 109.3
N2 C6 H6B 109.3
C7 C6 H6B 109.3
H6A C6 H6B 107.9
C16 C7 C8 118.5(9)
C16 C7 C6 120.2(8)
C8 C7 C6 121.2(9)
C9 C8 C13 119.1(8)
C9 C8 C7 121.9(8)
C13 C8 C7 119.0(8)
C10 C9 C8 120.3(9)
C10 C9 H9 119.8
C8 C9 H9 119.8
C9 C10 C11 120.4(10)
C9 C10 H10 119.8
C11 C10 H10 119.8
C12 C11 C10 120.4(9)
C12 C11 H11 119.8
C10 C11 H11 119.8
C13 C12 C11 121.9(10)
C13 C12 H12 119.1
C11 C12 H12 119.1
C12 C13 C14 123.7(9)
C12 C13 C8 117.9(9)
C14 C13 C8 118.3(8)
C15 C14 C13 121.4(9)
C15 C14 C17 117.5(9)
C13 C14 C17 121.1(8)
C14 C15 C16 119.5(9)
C14 C15 H15 120.2
C16 C15 H15 120.2
C7 C16 C15 123.1(9)
C7 C16 H16 118.5
C15 C16 H16 118.5
N3 C17 C14 112.7(7)
N3 C17 H17A 109.1
C14 C17 H17A 109.1
N3 C17 H17B 109.1
C14 C17 H17B 109.1
H17A C17 H17B 107.8
C19 C18 N3 107.9(9)
C19 C18 H18 126.1
N3 C18 H18 126.1
C18 C19 N4 107.0(9)
C18 C19 H19 126.5
N4 C19 H19 126.5
N3 C20 N4 109.1(8)
N3 C20 H20 125.5
N4 C20 H20 125.5
N4 C21 C22 112.1(11)
N4 C21 H21A 109.2
C22 C21 H21A 109.2
N4 C21 H21B 109.2
C22 C21 H21B 109.2
H21A C21 H21B 107.9
C21 C22 H22A 109.5
C21 C22 H22B 109.5
H22A C22 H22B 109.5
C21 C22 H22C 109.5
H22A C22 H22C 109.5
H22B C22 H22C 109.5
O1 C23 H23A 109.5
O1 C23 H23B 109.5
H23A C23 H23B 109.5
O1 C23 H23C 109.5
H23A C23 H23C 109.5
H23B C23 H23C 109.5
C23 O1 H1 109.5

loop_
_geom_bond_atom_site_label_1
_geom_bond_atom_site_label_2
_geom_bond_site_symmetry_2
_geom_bond_distance
_geom_bond_publ_flag
N1 C5 . 1.322(12) ?
N1 C3 . 1.389(15) ?
N1 C2 . 1.505(16) ?
N2 C5 . 1.312(12) ?
N2 C4 . 1.391(14) ?
N2 C6 . 1.478(11) ?
N3 C20 . 1.313(11) ?
N3 C18 . 1.371(12) ?
N3 C17 . 1.484(11) ?
N4 C20 . 1.323(12) ?
N4 C19 . 1.393(13) ?
N4 C21 . 1.473(14) ?
C1 C2 . 1.523(9) ?
C1 H1A . 0.9600 ?
C1 H1B . 0.9600 ?
C1 H1C . 0.9600 ?
C2 H2A . 0.9700 ?
C2 H2B . 0.9700 ?
C3 C4 . 1.304(16) ?
C3 H3 . 0.9300 ?
C4 H4 . 0.9300 ?
C5 H5 . 0.9300 ?
C6 C7 . 1.504(13) ?
C6 H6A . 0.9700 ?
C6 H6B . 0.9700 ?
C7 C16 . 1.363(13) ?
C7 C8 . 1.451(12) ?
C8 C9 . 1.427(13) ?
C8 C13 . 1.440(13) ?
C9 C10 . 1.344(12) ?
C9 H9 . 0.9300 ?
C10 C11 . 1.400(14) ?
C10 H10 . 0.9300 ?
C11 C12 . 1.375(14) ?
C11 H11 . 0.9300 ?
C12 C13 . 1.370(12) ?
C12 H12 . 0.9300 ?
C13 C14 . 1.423(13) ?
C14 C15 . 1.369(12) ?
C14 C17 . 1.517(13) ?
C15 C16 . 1.400(14) ?
C15 H15 . 0.9300 ?
C16 H16 . 0.9300 ?
C17 H17A . 0.9700 ?
C17 H17B . 0.9700 ?
C18 C19 . 1.321(15) ?
C18 H18 . 0.9300 ?
C19 H19 . 0.9300 ?
C20 H20 . 0.9300 ?
C21 C22 . 1.51(2) ?
C21 H21A . 0.9700 ?
C21 H21B . 0.9700 ?
C22 H22A . 0.9600 ?
C22 H22B . 0.9600 ?
C22 H22C . 0.9600 ?
C23 O1 . 1.446(17) ?
C23 H23A . 0.9600 ?
C23 H23B . 0.9600 ?
C23 H23C . 0.9600 ?
O1 H1 . 0.8200 ?

loop_
_geom_torsion_atom_site_label_1
_geom_torsion_atom_site_label_2
_geom_torsion_atom_site_label_3
_geom_torsion_atom_site_label_4
_geom_torsion
C5 N1 C2 C1 -105.9(14)
C3 N1 C2 C1 76.7(17)
C5 N1 C3 C4 -0.4(14)
C2 N1 C3 C4 177.5(11)
N1 C3 C4 N2 -0.4(13)
C5 N2 C4 C3 1.1(12)
C6 N2 C4 C3 179.3(9)
C4 N2 C5 N1 -1.3(11)
C6 N2 C5 N1 -179.6(8)
C3 N1 C5 N2 1.1(12)
C2 N1 C5 N2 -176.7(10)
C5 N2 C6 C7 -53.0(11)
C4 N2 C6 C7 129.1(10)
N2 C6 C7 C16 109.8(10)
N2 C6 C7 C8 -70.5(10)
C16 C7 C8 C9 176.5(8)
C6 C7 C8 C9 -3.2(13)
C16 C7 C8 C13 -1.8(12)
C6 C7 C8 C13 178.5(8)
C13 C8 C9 C10 -2.0(13)
C7 C8 C9 C10 179.7(8)
C8 C9 C10 C11 1.7(14)
C9 C10 C11 C12 -1.0(16)
C10 C11 C12 C13 0.6(16)
C11 C12 C13 C14 177.7(9)
C11 C12 C13 C8 -0.9(14)
C9 C8 C13 C12 1.5(12)
C7 C8 C13 C12 179.9(8)
C9 C8 C13 C14 -177.2(8)
C7 C8 C13 C14 1.2(12)
C12 C13 C14 C15 -178.0(9)
C8 C13 C14 C15 0.6(13)
C12 C13 C14 C17 0.8(14)
C8 C13 C14 C17 179.4(7)
C13 C14 C15 C16 -1.7(14)
C17 C14 C15 C16 179.4(9)
C8 C7 C16 C15 0.7(14)
C6 C7 C16 C15 -179.6(9)
C14 C15 C16 C7 1.1(15)
C20 N3 C17 C14 47.9(12)
C18 N3 C17 C14 -136.9(9)
C15 C14 C17 N3 -105.0(9)
C13 C14 C17 N3 76.2(11)
C20 N3 C18 C19 0.7(11)
C17 N3 C18 C19 -175.1(9)
N3 C18 C19 N4 -0.7(12)
C20 N4 C19 C18 0.5(12)
C21 N4 C19 C18 -178.1(11)
C18 N3 C20 N4 -0.4(10)
C17 N3 C20 N4 175.4(8)
C19 N4 C20 N3 0.0(11)
C21 N4 C20 N3 178.5(10)
C20 N4 C21 C22 115.6(13)
C19 N4 C21 C22 -66.1(16)

loop_
_cod_related_entry_id
_cod_related_entry_database
_cod_related_entry_code
1 ChemSpider 21131396
